data_7247788
loop_
_publ_author_name
'Lamba, Manisha'
'Singh, Prasoon Raj'
'Bhatt, Shubham'
'Goswami, Avijit'

_publ_section_title
;
 Metal- and additive-free TfOH catalyzed chemoselective O- and
 S-trifluoroethylation of oxindoles, isoindolines and thio-oxindoles
;
_journal_issue 1
_journal_name_full 'Green Chemistry'
_journal_page_first 448
_journal_page_last 455
_journal_paper_doi 10.1039/D3GC03702A
_journal_volume 26
_journal_year 2024
_chemical_formula_moiety 'C28 H26 Br F3 N O'
_chemical_formula_sum 'C28 H26 Br F3 N O'
_chemical_formula_weight 529.41
_space_group_crystal_system triclinic
_space_group_IT_number 2
_space_group_name_Hall '-P 1'
_space_group_name_H-M_alt 'P -1'
_atom_sites_solution_hydrogens geom
_atom_sites_solution_primary dual
_audit_creation_date 2023-08-04
_audit_creation_method
;
Olex2 1.5
(compiled 2023.03.06 svn.rbb2c1857 for OlexSys, GUI svn.r6748)
;
_audit_update_record
;
2023-08-04 deposited with the CCDC.	2023-11-23 downloaded from the CCDC.
;
_cell_angle_alpha 75.9800(10)
_cell_angle_beta 78.6930(10)
_cell_angle_gamma 81.3380(10)
_cell_formula_units_Z 2
_cell_length_a 7.9716(2)
_cell_length_b 10.9315(3)
_cell_length_c 15.7731(4)
_cell_measurement_reflns_used 9952
_cell_measurement_temperature 298
_cell_measurement_theta_max 28.432
_cell_measurement_theta_min 2.622
_cell_volume 1299.96(6)
_computing_cell_refinement 'SAINT V8.40B (?, 2016)'
_computing_data_reduction 'SAINT V8.40B (?, 2016)'
_computing_molecular_graphics 'Olex2 1.5 (Dolomanov et al., 2009)'
_computing_publication_material 'Olex2 1.5 (Dolomanov et al., 2009)'
_computing_structure_refinement 'XL  (Sheldrick, 2008)'
_computing_structure_solution 'SHELXT 2018/2 (Sheldrick, 2018)'
_diffrn_ambient_temperature 298.00
_diffrn_detector 'Bruker APEX2 area detector'
_diffrn_detector_area_resol_mean 7.9
_diffrn_detector_type 'CCD area detector'
_diffrn_measured_fraction_theta_full 0.983
_diffrn_measured_fraction_theta_max 0.982
_diffrn_measurement_device 'three-circle diffractometer'
_diffrn_measurement_device_type 'Bruker SMART APEX2 area detector'
_diffrn_measurement_method '\w and \f scans'
_diffrn_radiation_monochromator 'mirror optics'
_diffrn_radiation_probe x-ray
_diffrn_radiation_type MoK\a
_diffrn_radiation_wavelength 0.71073
_diffrn_reflns_av_R_equivalents 0.0576
_diffrn_reflns_av_unetI/netI 0.0362
_diffrn_reflns_Laue_measured_fraction_full 0.983
_diffrn_reflns_Laue_measured_fraction_max 0.982
_diffrn_reflns_limit_h_max 10
_diffrn_reflns_limit_h_min -10
_diffrn_reflns_limit_k_max 14
_diffrn_reflns_limit_k_min -14
_diffrn_reflns_limit_l_max 21
_diffrn_reflns_limit_l_min -21
_diffrn_reflns_number 35476
_diffrn_reflns_point_group_measured_fraction_full 0.983
_diffrn_reflns_point_group_measured_fraction_max 0.982
_diffrn_reflns_theta_full 25.242
_diffrn_reflns_theta_max 28.452
_diffrn_reflns_theta_min 1.932
_diffrn_source 'microfocus sealed X-ray tube'
_diffrn_source_type 'Incoatec I\ms'
_exptl_absorpt_coefficient_mu 1.622
_exptl_absorpt_correction_T_max 0.7457
_exptl_absorpt_correction_T_min 0.4234
_exptl_absorpt_correction_type multi-scan
_exptl_absorpt_process_details
;
SADABS-2016/2 (Bruker,2016/2) was used for absorption correction.
wR2(int) was 0.1367 before and 0.0822 after correction.
The Ratio of minimum to maximum transmission is 0.5678.
The \l/2 correction factor is Not present.
;
_exptl_crystal_colour colourless
_exptl_crystal_colour_primary colourless
_exptl_crystal_density_diffrn 1.353
_exptl_crystal_description block
_exptl_crystal_F_000 542
_exptl_crystal_size_max 0.215
_exptl_crystal_size_mid 0.212
_exptl_crystal_size_min 0.125
_refine_diff_density_max 2.000
_refine_diff_density_min -1.424
_refine_diff_density_rms 0.068
_refine_ls_extinction_method none
_refine_ls_goodness_of_fit_ref 1.030
_refine_ls_hydrogen_treatment constr
_refine_ls_matrix_type full
_refine_ls_number_parameters 313
_refine_ls_number_reflns 6457
_refine_ls_number_restraints 0
_refine_ls_restrained_S_all 1.030
_refine_ls_R_factor_all 0.0766
_refine_ls_R_factor_gt 0.0639
_refine_ls_shift/su_max 0.000
_refine_ls_shift/su_mean 0.000
_refine_ls_structure_factor_coef Fsqd
_refine_ls_weighting_details 'w=1/[\s^2^(Fo^2^)+(0.0707P)^2^+1.7545P] where P=(Fo^2^+2Fc^2^)/3'
_refine_ls_weighting_scheme calc
_refine_ls_wR_factor_gt 0.1626
_refine_ls_wR_factor_ref 0.1725
_reflns_Friedel_coverage 0.000
_reflns_number_gt 5278
_reflns_number_total 6457
_reflns_threshold_expression 'I > 2\s(I)'
_cod_data_source_file d3gc03702a2.cif
_cod_data_source_block agml_1127_0m
_cod_depositor_comments 'Adding full bibliography for 7247784--7247789.cif.'
_cod_database_code 7247788
_shelx_shelxl_version_number 2019/1
_shelx_space_group_comment
;
The symmetry employed for this shelxl refinement is uniquely defined
by the following loop, which should always be used as a source of
symmetry information in preference to the above space-group names.
They are only intended as comments.
;
_shelx_estimated_absorpt_t_max 0.823
_shelx_estimated_absorpt_t_min 0.722
_olex2_refinement_description
;
1. Fixed Uiso
 At 1.2 times of:
  All C(H) groups, All N(H) groups
 At 1.5 times of:
  All C(H,H,H) groups
2.a Aromatic/amide H refined with riding coordinates:
 N1(H1), C27(H27), C15(H15), C8(H8), C24(H24), C21(H21), C2(H2), C11(H11)
2.b Idealised Me refined as rotating group:
 C7(H7A,H7B,H7C), C13(H13A,H13B,H13C), C10(H10A,H10B,H10C), C23(H23A,H23B,
 H23C), C20(H20A,H20B,H20C), C26(H26A,H26B,H26C)
;
_olex2_submission_special_instructions 'No special instructions were received'

loop_
_space_group_symop_operation_xyz
'x, y, z'
'-x, -y, -z'

loop_
_atom_site_label
_atom_site_type_symbol
_atom_site_fract_x
_atom_site_fract_y
_atom_site_fract_z
_atom_site_U_iso_or_equiv
_atom_site_adp_type
_atom_site_occupancy
_atom_site_site_symmetry_order
_atom_site_calc_flag
_atom_site_refinement_flags_posn
_atom_site_refinement_flags_adp
_atom_site_refinement_flags_occupancy
_atom_site_disorder_assembly
_atom_site_disorder_group
Br1 Br 0.19044(6) 0.04679(3) 0.60688(2) 0.06905(18) Uani 1 1 d . . . . .
O1 O 0.3059(4) 0.4983(3) 0.14775(17) 0.0716(8) Uani 1 1 d . . . . .
N1 N 0.3601(4) 0.4630(2) 0.28951(18) 0.0496(6) Uani 1 1 d . . . . .
H1 H 0.411403 0.530284 0.278596 0.060 Uiso 1 1 calc R U . . .
C28 C 0.3337(4) 0.3785(3) 0.3697(2) 0.0416(6) Uani 1 1 d . . . . .
F3 F 0.3533(5) 0.6327(4) -0.0190(2) 0.1209(13) Uani 1 1 d . . . . .
C4 C 0.2198(4) 0.3107(3) 0.26719(18) 0.0395(6) Uani 1 1 d . . . . .
C3 C 0.2906(4) 0.4218(3) 0.2297(2) 0.0461(7) Uani 1 1 d . . . . .
C14 C 0.2476(4) 0.2819(3) 0.35770(19) 0.0400(6) Uani 1 1 d . . . . .
C18 C 0.3672(4) 0.2813(3) 0.6126(2) 0.0441(6) Uani 1 1 d . . . . .
C5 C 0.1380(3) 0.2297(3) 0.22758(17) 0.0368(5) Uani 1 1 d . . . . .
C17 C 0.3324(4) 0.2811(3) 0.5225(2) 0.0443(6) Uani 1 1 d . . . . .
C6 C -0.0429(4) 0.2347(3) 0.23982(19) 0.0397(6) Uani 1 1 d . . . . .
C27 C 0.3752(4) 0.3795(3) 0.4507(2) 0.0458(7) Uani 1 1 d . . . . .
H27 H 0.430871 0.444984 0.456895 0.055 Uiso 1 1 calc R U . . .
C15 C 0.2052(4) 0.1824(3) 0.4295(2) 0.0469(7) Uani 1 1 d . . . . .
H15 H 0.148696 0.117126 0.423596 0.056 Uiso 1 1 calc R U . . .
C8 C -0.1159(4) 0.1563(3) 0.2037(2) 0.0451(7) Uani 1 1 d . . . . .
H8 H -0.235168 0.161272 0.211157 0.054 Uiso 1 1 calc R U . . .
C25 C 0.2356(5) 0.3254(3) 0.6735(2) 0.0557(8) Uani 1 1 d . . . . .
C24 C 0.2665(6) 0.3176(4) 0.7588(3) 0.0623(9) Uani 1 1 d . . . . .
H24 H 0.178764 0.347410 0.799569 0.075 Uiso 1 1 calc R U . . .
C9 C -0.0185(4) 0.0710(3) 0.1572(2) 0.0480(7) Uani 1 1 d . . . . .
C16 C 0.2495(5) 0.1835(3) 0.5095(2) 0.0481(7) Uani 1 1 d . . . . .
C21 C 0.5514(5) 0.2281(3) 0.7229(2) 0.0590(9) Uani 1 1 d . . . . .
H21 H 0.658352 0.196332 0.738962 0.071 Uiso 1 1 calc R U . . .
C19 C 0.5277(5) 0.2342(3) 0.6366(2) 0.0525(7) Uani 1 1 d . . . . .
C22 C 0.4215(6) 0.2676(3) 0.7847(2) 0.0601(9) Uani 1 1 d . . . . .
F2 F 0.1507(7) 0.5659(5) -0.0512(3) 0.169(2) Uani 1 1 d . . . . .
C2 C 0.2178(6) 0.4744(4) 0.0871(2) 0.0677(11) Uani 1 1 d . . . . .
H2 H 0.172505 0.399354 0.090661 0.081 Uiso 1 1 calc R U . . .
C12 C 0.2382(4) 0.1433(3) 0.1809(2) 0.0468(7) Uani 1 1 d . . . . .
C11 C 0.1584(4) 0.0663(3) 0.1459(2) 0.0532(8) Uani 1 1 d . . . . .
H11 H 0.226158 0.010217 0.114011 0.064 Uiso 1 1 calc R U . . .
C7 C -0.1578(5) 0.3231(4) 0.2923(3) 0.0657(10) Uani 1 1 d . . . . .
H7A H -0.131205 0.304762 0.351176 0.098 Uiso 1 1 calc R U . . .
H7B H -0.275998 0.311517 0.295258 0.098 Uiso 1 1 calc R U . . .
H7C H -0.139344 0.409316 0.263852 0.098 Uiso 1 1 calc R U . . .
C13 C 0.4328(5) 0.1292(5) 0.1695(4) 0.0776(13) Uani 1 1 d . . . . .
H13A H 0.473194 0.211366 0.149001 0.116 Uiso 1 1 calc R U . . .
H13B H 0.480086 0.078136 0.127011 0.116 Uiso 1 1 calc R U . . .
H13C H 0.468418 0.089000 0.225341 0.116 Uiso 1 1 calc R U . . .
C10 C -0.1045(6) -0.0147(5) 0.1217(3) 0.0774(12) Uani 1 1 d . . . . .
H10A H -0.187804 -0.056213 0.168054 0.116 Uiso 1 1 calc R U . . .
H10B H -0.019661 -0.077113 0.100214 0.116 Uiso 1 1 calc R U . . .
H10C H -0.161076 0.034668 0.074036 0.116 Uiso 1 1 calc R U . . .
C23 C 0.4452(9) 0.2538(5) 0.8798(3) 0.0919(16) Uani 1 1 d . . . . .
H23A H 0.426866 0.335911 0.893981 0.138 Uiso 1 1 calc R U . . .
H23B H 0.559922 0.216203 0.886698 0.138 Uiso 1 1 calc R U . . .
H23C H 0.363790 0.200682 0.918817 0.138 Uiso 1 1 calc R U . . .
C1 C 0.2089(6) 0.5905(5) 0.0153(3) 0.0759(13) Uani 1 1 d . . . . .
C20 C 0.6732(7) 0.1861(6) 0.5719(3) 0.0919(16) Uani 1 1 d . . . . .
H20A H 0.635072 0.124096 0.548167 0.138 Uiso 1 1 calc R U . . .
H20B H 0.768367 0.148057 0.601817 0.138 Uiso 1 1 calc R U . . .
H20C H 0.708707 0.255562 0.524548 0.138 Uiso 1 1 calc R U . . .
C26 C 0.0593(6) 0.3762(6) 0.6496(4) 0.0887(15) Uani 1 1 d . . . . .
H26A H 0.069280 0.448747 0.601110 0.133 Uiso 1 1 calc R U . . .
H26B H -0.015240 0.400424 0.699896 0.133 Uiso 1 1 calc R U . . .
H26C H 0.012139 0.311618 0.632695 0.133 Uiso 1 1 calc R U . . .
F1 F 0.1116(9) 0.6801(5) 0.0384(4) 0.228(4) Uani 1 1 d . . . . .

loop_
_atom_site_aniso_label
_atom_site_aniso_U_11
_atom_site_aniso_U_22
_atom_site_aniso_U_33
_atom_site_aniso_U_23
_atom_site_aniso_U_13
_atom_site_aniso_U_12
Br1 0.1167(4) 0.0507(2) 0.0430(2) 0.00677(14) -0.02277(19) -0.0344(2)
O1 0.102(2) 0.0715(17) 0.0471(13) 0.0210(12) -0.0351(13) -0.0544(15)
N1 0.0637(16) 0.0426(13) 0.0466(14) 0.0060(11) -0.0215(12) -0.0281(12)
C28 0.0470(15) 0.0358(13) 0.0442(15) 0.0004(11) -0.0162(12) -0.0145(11)
F3 0.125(2) 0.151(3) 0.0760(18) 0.0448(19) -0.0237(17) -0.085(2)
C4 0.0415(14) 0.0396(14) 0.0386(13) 0.0002(11) -0.0132(11) -0.0141(11)
C3 0.0538(17) 0.0446(15) 0.0413(15) 0.0058(12) -0.0182(13) -0.0206(13)
C14 0.0467(15) 0.0350(13) 0.0406(14) -0.0012(11) -0.0158(11) -0.0123(11)
C18 0.0575(17) 0.0380(14) 0.0408(14) -0.0069(11) -0.0163(13) -0.0098(12)
C5 0.0411(13) 0.0355(13) 0.0347(12) 0.0015(10) -0.0122(10) -0.0139(10)
C17 0.0564(17) 0.0390(14) 0.0415(14) -0.0065(11) -0.0180(13) -0.0089(12)
C6 0.0384(13) 0.0400(14) 0.0389(13) -0.0001(11) -0.0086(11) -0.0094(11)
C27 0.0580(17) 0.0378(14) 0.0477(16) -0.0051(12) -0.0206(13) -0.0158(12)
C15 0.0667(19) 0.0360(14) 0.0424(15) -0.0009(11) -0.0182(13) -0.0200(13)
C8 0.0395(14) 0.0508(16) 0.0462(15) -0.0002(13) -0.0121(12) -0.0189(12)
C25 0.065(2) 0.0506(18) 0.059(2) -0.0204(15) -0.0132(16) -0.0109(15)
C24 0.085(3) 0.056(2) 0.0524(19) -0.0231(16) 0.0006(18) -0.0230(18)
C9 0.0548(17) 0.0481(16) 0.0451(15) -0.0049(13) -0.0116(13) -0.0225(14)
C16 0.069(2) 0.0380(14) 0.0387(14) 0.0006(11) -0.0150(13) -0.0161(13)
C21 0.076(2) 0.0522(19) 0.0545(19) -0.0002(15) -0.0330(18) -0.0145(17)
C19 0.0622(19) 0.0502(17) 0.0485(17) -0.0073(14) -0.0203(15) -0.0081(15)
C22 0.100(3) 0.0452(17) 0.0442(17) -0.0041(13) -0.0212(18) -0.0329(18)
F2 0.230(5) 0.194(4) 0.099(3) 0.075(3) -0.111(3) -0.137(4)
C2 0.090(3) 0.066(2) 0.0519(19) 0.0182(16) -0.0370(19) -0.041(2)
C12 0.0385(14) 0.0457(16) 0.0562(17) -0.0069(13) -0.0087(12) -0.0108(12)
C11 0.0535(18) 0.0495(17) 0.0593(19) -0.0188(15) -0.0025(15) -0.0121(14)
C7 0.0489(19) 0.069(2) 0.082(3) -0.029(2) -0.0021(18) -0.0051(16)
C13 0.0412(18) 0.074(3) 0.122(4) -0.034(3) -0.006(2) -0.0088(17)
C10 0.082(3) 0.080(3) 0.087(3) -0.034(2) -0.015(2) -0.037(2)
C23 0.158(5) 0.084(3) 0.048(2) -0.006(2) -0.033(3) -0.049(3)
C1 0.078(3) 0.081(3) 0.063(2) 0.027(2) -0.033(2) -0.034(2)
C20 0.079(3) 0.123(4) 0.075(3) -0.031(3) -0.024(2) 0.018(3)
C26 0.070(3) 0.102(4) 0.109(4) -0.055(3) -0.023(3) 0.012(2)
F1 0.241(6) 0.135(4) 0.176(5) 0.069(4) 0.054(4) 0.102(4)

loop_
_atom_type_symbol
_atom_type_description
_atom_type_scat_dispersion_real
_atom_type_scat_dispersion_imag
_atom_type_scat_source
C C 0.0033 0.0016 'International Tables Vol C Tables 4.2.6.8 and 6.1.1.4'
H H 0.0000 0.0000 'International Tables Vol C Tables 4.2.6.8 and 6.1.1.4'
Br Br -0.2901 2.4595 'International Tables Vol C Tables 4.2.6.8 and 6.1.1.4'
F F 0.0171 0.0103 'International Tables Vol C Tables 4.2.6.8 and 6.1.1.4'
N N 0.0061 0.0033 'International Tables Vol C Tables 4.2.6.8 and 6.1.1.4'
O O 0.0106 0.0060 'International Tables Vol C Tables 4.2.6.8 and 6.1.1.4'

loop_
_geom_angle_atom_site_label_1
_geom_angle_atom_site_label_2
_geom_angle_atom_site_label_3
_geom_angle
_geom_angle_site_symmetry_1
_geom_angle_site_symmetry_3
_geom_angle_publ_flag
C3 O1 C2 118.1(3) . . ?
C28 N1 H1 125.8 . . ?
C3 N1 H1 125.8 . . ?
C3 N1 C28 108.4(2) . . ?
N1 C28 C14 107.0(2) . . ?
N1 C28 C27 130.6(3) . . ?
C27 C28 C14 122.4(3) . . ?
C3 C4 C14 104.4(2) . . ?
C3 C4 C5 130.6(3) . . ?
C14 C4 C5 125.0(2) . . ?
O1 C3 N1 114.3(3) . . ?
O1 C3 C4 134.0(3) . . ?
C4 C3 N1 111.7(3) . . ?
C28 C14 C4 108.5(2) . . ?
C15 C14 C28 119.0(3) . . ?
C15 C14 C4 132.5(3) . . ?
C25 C18 C17 119.3(3) . . ?
C25 C18 C19 119.8(3) . . ?
C19 C18 C17 120.8(3) . . ?
C6 C5 C4 120.4(3) . . ?
C12 C5 C4 120.7(2) . . ?
C12 C5 C6 118.8(3) . . ?
C27 C17 C18 120.8(3) . . ?
C27 C17 C16 118.4(3) . . ?
C16 C17 C18 120.8(3) . . ?
C5 C6 C7 121.2(3) . . ?
C8 C6 C5 119.2(3) . . ?
C8 C6 C7 119.5(3) . . ?
C28 C27 C17 118.8(3) . . ?
C28 C27 H27 120.6 . . ?
C17 C27 H27 120.6 . . ?
C14 C15 H15 121.0 . . ?
C16 C15 C14 118.0(3) . . ?
C16 C15 H15 121.0 . . ?
C6 C8 H8 118.8 . . ?
C9 C8 C6 122.5(3) . . ?
C9 C8 H8 118.8 . . ?
C18 C25 C24 118.7(3) . . ?
C18 C25 C26 121.1(3) . . ?
C24 C25 C26 120.2(4) . . ?
C25 C24 H24 118.8 . . ?
C22 C24 C25 122.3(4) . . ?
C22 C24 H24 118.8 . . ?
C8 C9 C11 117.8(3) . . ?
C8 C9 C10 120.3(3) . . ?
C11 C9 C10 121.9(3) . . ?
C17 C16 Br1 119.2(2) . . ?
C15 C16 Br1 117.4(2) . . ?
C15 C16 C17 123.4(3) . . ?
C19 C21 H21 119.0 . . ?
C22 C21 H21 119.0 . . ?
C22 C21 C19 121.9(3) . . ?
C18 C19 C21 119.0(3) . . ?
C18 C19 C20 121.1(3) . . ?
C21 C19 C20 119.8(3) . . ?
C24 C22 C21 118.1(3) . . ?
C24 C22 C23 120.3(4) . . ?
C21 C22 C23 121.6(4) . . ?
O1 C2 H2 126.3 . . ?
O1 C2 C1 107.5(3) . . ?
C1 C2 H2 126.3 . . ?
C5 C12 C13 121.2(3) . . ?
C11 C12 C5 119.7(3) . . ?
C11 C12 C13 119.2(3) . . ?
C9 C11 C12 121.9(3) . . ?
C9 C11 H11 119.1 . . ?
C12 C11 H11 119.1 . . ?
C6 C7 H7A 109.5 . . ?
C6 C7 H7B 109.5 . . ?
C6 C7 H7C 109.5 . . ?
H7A C7 H7B 109.5 . . ?
H7A C7 H7C 109.5 . . ?
H7B C7 H7C 109.5 . . ?
C12 C13 H13A 109.5 . . ?
C12 C13 H13B 109.5 . . ?
C12 C13 H13C 109.5 . . ?
H13A C13 H13B 109.5 . . ?
H13A C13 H13C 109.5 . . ?
H13B C13 H13C 109.5 . . ?
C9 C10 H10A 109.5 . . ?
C9 C10 H10B 109.5 . . ?
C9 C10 H10C 109.5 . . ?
H10A C10 H10B 109.5 . . ?
H10A C10 H10C 109.5 . . ?
H10B C10 H10C 109.5 . . ?
C22 C23 H23A 109.5 . . ?
C22 C23 H23B 109.5 . . ?
C22 C23 H23C 109.5 . . ?
H23A C23 H23B 109.5 . . ?
H23A C23 H23C 109.5 . . ?
H23B C23 H23C 109.5 . . ?
F3 C1 F2 105.1(4) . . ?
F3 C1 C2 114.7(4) . . ?
F2 C1 C2 109.7(4) . . ?
F1 C1 F3 106.4(6) . . ?
F1 C1 F2 106.7(6) . . ?
F1 C1 C2 113.7(5) . . ?
C19 C20 H20A 109.5 . . ?
C19 C20 H20B 109.5 . . ?
C19 C20 H20C 109.5 . . ?
H20A C20 H20B 109.5 . . ?
H20A C20 H20C 109.5 . . ?
H20B C20 H20C 109.5 . . ?
C25 C26 H26A 109.5 . . ?
C25 C26 H26B 109.5 . . ?
C25 C26 H26C 109.5 . . ?
H26A C26 H26B 109.5 . . ?
H26A C26 H26C 109.5 . . ?
H26B C26 H26C 109.5 . . ?

loop_
_geom_bond_atom_site_label_1
_geom_bond_atom_site_label_2
_geom_bond_distance
_geom_bond_site_symmetry_2
_geom_bond_publ_flag
Br1 C16 1.906(3) . ?
O1 C3 1.353(4) . ?
O1 C2 1.385(4) . ?
N1 H1 0.8600 . ?
N1 C28 1.373(4) . ?
N1 C3 1.373(4) . ?
C28 C14 1.410(4) . ?
C28 C27 1.384(4) . ?
F3 C1 1.275(5) . ?
C4 C3 1.367(4) . ?
C4 C14 1.439(4) . ?
C4 C5 1.484(4) . ?
C14 C15 1.394(4) . ?
C18 C17 1.500(4) . ?
C18 C25 1.391(5) . ?
C18 C19 1.394(5) . ?
C5 C6 1.411(4) . ?
C5 C12 1.396(4) . ?
C17 C27 1.387(4) . ?
C17 C16 1.410(4) . ?
C6 C8 1.384(4) . ?
C6 C7 1.511(5) . ?
C27 H27 0.9300 . ?
C15 H15 0.9300 . ?
C15 C16 1.379(4) . ?
C8 H8 0.9300 . ?
C8 C9 1.378(5) . ?
C25 C24 1.395(5) . ?
C25 C26 1.516(6) . ?
C24 H24 0.9300 . ?
C24 C22 1.371(6) . ?
C9 C11 1.381(5) . ?
C9 C10 1.504(5) . ?
C21 H21 0.9300 . ?
C21 C19 1.395(5) . ?
C21 C22 1.372(6) . ?
C19 C20 1.508(6) . ?
C22 C23 1.517(5) . ?
F2 C1 1.323(6) . ?
C2 H2 0.9300 . ?
C2 C1 1.486(5) . ?
C12 C11 1.393(4) . ?
C12 C13 1.514(5) . ?
C11 H11 0.9300 . ?
C7 H7A 0.9600 . ?
C7 H7B 0.9600 . ?
C7 H7C 0.9600 . ?
C13 H13A 0.9600 . ?
C13 H13B 0.9600 . ?
C13 H13C 0.9600 . ?
C10 H10A 0.9600 . ?
C10 H10B 0.9600 . ?
C10 H10C 0.9600 . ?
C23 H23A 0.9600 . ?
C23 H23B 0.9600 . ?
C23 H23C 0.9600 . ?
C1 F1 1.237(7) . ?
C20 H20A 0.9600 . ?
C20 H20B 0.9600 . ?
C20 H20C 0.9600 . ?
C26 H26A 0.9600 . ?
C26 H26B 0.9600 . ?
C26 H26C 0.9600 . ?

loop_
_geom_torsion_atom_site_label_1
_geom_torsion_atom_site_label_2
_geom_torsion_atom_site_label_3
_geom_torsion_atom_site_label_4
_geom_torsion
_geom_torsion_site_symmetry_1
_geom_torsion_site_symmetry_2
_geom_torsion_site_symmetry_3
_geom_torsion_site_symmetry_4
_geom_torsion_publ_flag
O1 C2 C1 F3 52.0(6) . . . . ?
O1 C2 C1 F2 170.0(5) . . . . ?
O1 C2 C1 F1 -70.7(7) . . . . ?
N1 C28 C14 C4 -0.7(4) . . . . ?
N1 C28 C14 C15 179.8(3) . . . . ?
N1 C28 C27 C17 179.6(3) . . . . ?
C28 N1 C3 O1 179.1(3) . . . . ?
C28 N1 C3 C4 -0.8(4) . . . . ?
C28 C14 C15 C16 0.2(5) . . . . ?
C4 C14 C15 C16 -179.3(3) . . . . ?
C4 C5 C6 C8 -178.7(3) . . . . ?
C4 C5 C6 C7 0.7(4) . . . . ?
C4 C5 C12 C11 178.7(3) . . . . ?
C4 C5 C12 C13 0.2(5) . . . . ?
C3 O1 C2 C1 162.3(4) . . . . ?
C3 N1 C28 C14 0.9(4) . . . . ?
C3 N1 C28 C27 -178.1(3) . . . . ?
C3 C4 C14 C28 0.2(3) . . . . ?
C3 C4 C14 C15 179.7(4) . . . . ?
C3 C4 C5 C6 -101.2(4) . . . . ?
C3 C4 C5 C12 81.5(4) . . . . ?
C14 C28 C27 C17 0.8(5) . . . . ?
C14 C4 C3 O1 -179.5(4) . . . . ?
C14 C4 C3 N1 0.3(4) . . . . ?
C14 C4 C5 C6 81.7(4) . . . . ?
C14 C4 C5 C12 -95.5(4) . . . . ?
C14 C15 C16 Br1 180.0(2) . . . . ?
C14 C15 C16 C17 1.2(5) . . . . ?
C18 C17 C27 C28 -177.1(3) . . . . ?
C18 C17 C16 Br1 -2.7(4) . . . . ?
C18 C17 C16 C15 176.1(3) . . . . ?
C18 C25 C24 C22 -0.2(5) . . . . ?
C5 C4 C3 O1 2.9(7) . . . . ?
C5 C4 C3 N1 -177.2(3) . . . . ?
C5 C4 C14 C28 177.9(3) . . . . ?
C5 C4 C14 C15 -2.6(5) . . . . ?
C5 C6 C8 C9 1.2(4) . . . . ?
C5 C12 C11 C9 -1.2(5) . . . . ?
C17 C18 C25 C24 176.0(3) . . . . ?
C17 C18 C25 C26 -1.5(5) . . . . ?
C17 C18 C19 C21 -175.7(3) . . . . ?
C17 C18 C19 C20 2.2(5) . . . . ?
C6 C5 C12 C11 1.4(4) . . . . ?
C6 C5 C12 C13 -177.0(3) . . . . ?
C6 C8 C9 C11 -0.9(5) . . . . ?
C6 C8 C9 C10 178.2(3) . . . . ?
C27 C28 C14 C4 178.4(3) . . . . ?
C27 C28 C14 C15 -1.2(5) . . . . ?
C27 C17 C16 Br1 179.6(2) . . . . ?
C27 C17 C16 C15 -1.6(5) . . . . ?
C8 C9 C11 C12 0.9(5) . . . . ?
C25 C18 C17 C27 96.9(4) . . . . ?
C25 C18 C17 C16 -80.7(4) . . . . ?
C25 C18 C19 C21 2.3(5) . . . . ?
C25 C18 C19 C20 -179.8(4) . . . . ?
C25 C24 C22 C21 2.2(5) . . . . ?
C25 C24 C22 C23 -176.2(4) . . . . ?
C16 C17 C27 C28 0.6(5) . . . . ?
C19 C18 C17 C27 -85.1(4) . . . . ?
C19 C18 C17 C16 97.4(4) . . . . ?
C19 C18 C25 C24 -2.0(5) . . . . ?
C19 C18 C25 C26 -179.5(4) . . . . ?
C19 C21 C22 C24 -1.9(5) . . . . ?
C19 C21 C22 C23 176.5(4) . . . . ?
C22 C21 C19 C18 -0.3(5) . . . . ?
C22 C21 C19 C20 -178.3(4) . . . . ?
C2 O1 C3 N1 -170.7(4) . . . . ?
C2 O1 C3 C4 9.2(7) . . . . ?
C12 C5 C6 C8 -1.4(4) . . . . ?
C12 C5 C6 C7 177.9(3) . . . . ?
C7 C6 C8 C9 -178.2(3) . . . . ?
C13 C12 C11 C9 177.3(4) . . . . ?
C10 C9 C11 C12 -178.2(4) . . . . ?
C26 C25 C24 C22 177.3(4) . . . . ?
